data_7236389
loop_
_publ_author_name
'Belmabkhout, Youssef'
'Pillai, Renjith S.'
'Alezi, Dalal'
'Shekhah, Osama'
'Bhatt, Prashant M.'
'Chen, Zhijie'
'Adil, Karim'
'Vaesen, Sebastien'
'De Weireld, Guy'
'Pang, Maolin'
'Suetin, Mikhail'
'Cairns, Amy J.'
'Solovyeva, Vera'
'Shkurenko, Aleksander'
'El Tall, Omar'
'Maurin, Guillaume'
'Eddaoudi, Mohamed'

_publ_section_title
;
 Metal--organic frameworks to satisfy gas upgrading demands: fine-tuning
 thesoc-MOF platform for the operative removal of H2S
;
_journal_issue 7
_journal_name_full 'Journal of Materials Chemistry A'
_journal_page_first 3293
_journal_paper_doi 10.1039/C6TA09406F
_journal_volume 5
_journal_year 2017
_chemical_formula_moiety 'Al3 O (H2 O)2 (O H) (C16 H6 N2 O8)1.5, 1.5(H2 O)'
_chemical_formula_sum 'C24 H17 Al3 N3 O17.5'
_chemical_formula_weight 708.34
_space_group_crystal_system cubic
_space_group_IT_number 218
_space_group_name_Hall 'P -4n 2 3'
_space_group_name_H-M_alt 'P -4 3 n'
_atom_sites_solution_hydrogens mixed
_atom_sites_solution_primary direct
_atom_sites_solution_secondary difmap
_audit_creation_method SHELXL-2014/7
_audit_update_record
;
2016-10-20 deposited with the CCDC.
2017-01-03 downloaded from the CCDC.
;
_cell_angle_alpha 90
_cell_angle_beta 90
_cell_angle_gamma 90
_cell_formula_units_Z 8
_cell_length_a 21.4934(5)
_cell_length_b 21.4934(5)
_cell_length_c 21.4934(5)
_cell_measurement_reflns_used 9196
_cell_measurement_temperature 100.0(1)
_cell_measurement_theta_max 67.35
_cell_measurement_theta_min 4.11
_cell_volume 9929.2(4)
_computing_cell_refinement 'SAINT v8.34A (Bruker, 2013)'
_computing_data_collection 'Bruker APEX2 v2009.3-0 (Bruker AXS Inc., 2009)'
_computing_data_reduction 'SAINT v8.34A (Bruker, 2013)'
_computing_molecular_graphics 'DIAMOND (Crystal Impact GbR, 2009'
_computing_publication_material 'PublCIF. Westrip, S. P. (2010). J. Appl. Cryst. 43, 920-925.'
_computing_structure_refinement 'SHELXL-2014/7 (Sheldrick, 2014)'
_computing_structure_solution 'ShelXS (Sheldrick, 2008)'
_diffrn_ambient_temperature 100.0(1)
_diffrn_detector_area_resol_mean 8.3
_diffrn_measured_fraction_theta_full 0.993
_diffrn_measured_fraction_theta_max 0.993
_diffrn_measurement_device_type 'Bruker X8 PROSPECTOR APEX2 CCD'
_diffrn_measurement_method '\f and \w scans'
_diffrn_radiation_monochromator mirrors
_diffrn_radiation_type CuK\a
_diffrn_radiation_wavelength 1.54178
_diffrn_reflns_av_R_equivalents 0.0408
_diffrn_reflns_av_unetI/netI 0.0208
_diffrn_reflns_Laue_measured_fraction_full 0.993
_diffrn_reflns_Laue_measured_fraction_max 0.993
_diffrn_reflns_limit_h_max 21
_diffrn_reflns_limit_h_min -22
_diffrn_reflns_limit_k_max 24
_diffrn_reflns_limit_k_min -25
_diffrn_reflns_limit_l_max 23
_diffrn_reflns_limit_l_min -25
_diffrn_reflns_number 34324
_diffrn_reflns_point_group_measured_fraction_full 0.990
_diffrn_reflns_point_group_measured_fraction_max 0.990
_diffrn_reflns_theta_full 66.524
_diffrn_reflns_theta_max 66.524
_diffrn_reflns_theta_min 5.040
_diffrn_source 'Incoatec I\ms'
_exptl_absorpt_coefficient_mu 1.182
_exptl_absorpt_correction_T_max 0.7530
_exptl_absorpt_correction_T_min 0.6530
_exptl_absorpt_correction_type multi-scan
_exptl_absorpt_process_details
;
SADABS-2014/5 (Bruker,2014/5) was used for absorption correction.
wR2(int) was 0.0669 before and 0.0545 after correction.
The Ratio of minimum to maximum transmission is 0.8672.
The \l/2 correction factor is 0.00150.
;
_exptl_crystal_colour yellow
_exptl_crystal_density_diffrn 0.948
_exptl_crystal_description 'square pyramid'
_exptl_crystal_F_000 2888
_exptl_crystal_size_max 0.020
_exptl_crystal_size_mid 0.020
_exptl_crystal_size_min 0.012
_refine_diff_density_max 0.320
_refine_diff_density_min -0.253
_refine_diff_density_rms 0.050
_refine_ls_abs_structure_details
;
 Flack x determined using 1235 quotients [(I+)-(I-)]/[(I+)+(I-)]
 (Parsons, Flack and Wagner, Acta Cryst. B69 (2013) 249-259).
;
_refine_ls_abs_structure_Flack 0.027(14)
_refine_ls_extinction_method none
_refine_ls_goodness_of_fit_ref 1.021
_refine_ls_hydrogen_treatment mixed
_refine_ls_matrix_type full
_refine_ls_number_parameters 154
_refine_ls_number_reflns 2916
_refine_ls_number_restraints 3
_refine_ls_restrained_S_all 1.023
_refine_ls_R_factor_all 0.0344
_refine_ls_R_factor_gt 0.0332
_refine_ls_shift/su_max 0.000
_refine_ls_shift/su_mean 0.000
_refine_ls_structure_factor_coef Fsqd
_refine_ls_weighting_details 'w=1/[\s^2^(Fo^2^)+(0.0644P)^2^+1.4289P] where P=(Fo^2^+2Fc^2^)/3'
_refine_ls_weighting_scheme calc
_refine_ls_wR_factor_gt 0.0892
_refine_ls_wR_factor_ref 0.0902
_reflns_Friedel_coverage 0.828
_reflns_Friedel_fraction_full 0.986
_reflns_Friedel_fraction_max 0.986
_reflns_number_gt 2806
_reflns_number_total 2916
_reflns_threshold_expression 'I > 2\s(I)'
_cod_data_source_file c6ta09406f2.cif
_cod_data_source_block shelx
_cod_original_cell_volume 9929.2(7)
_cod_original_formula_sum 'C24 H17 Al3 N3 O17.50'
_cod_database_code 7236389
_shelx_shelxl_version_number 2014/7
_shelx_space_group_comment
;
The symmetry employed for this shelxl refinement is uniquely defined
by the following loop, which should always be used as a source of
symmetry information in preference to the above space-group names.
They are only intended as comments.
;
_shelx_estimated_absorpt_t_min 0.977
_shelx_estimated_absorpt_t_max 0.986
_platon_squeeze_void_probe_radius 1.20

loop_
_space_group_symop_operation_xyz
'x, y, z'
'y+1/2, -x+1/2, -z+1/2'
'-x, -y, z'
'-y+1/2, x+1/2, -z+1/2'
'-x+1/2, z+1/2, -y+1/2'
'x, -y, -z'
'-x+1/2, -z+1/2, y+1/2'
'-z+1/2, -y+1/2, x+1/2'
'-x, y, -z'
'z+1/2, -y+1/2, -x+1/2'
'z, x, y'
'y, z, x'
'-y, -z, x'
'z, -x, -y'
'-y, z, -x'
'-z, -x, y'
'-z, x, -y'
'y, -z, -x'
'-y+1/2, -x+1/2, z+1/2'
'y+1/2, x+1/2, z+1/2'
'x+1/2, -z+1/2, -y+1/2'
'x+1/2, z+1/2, y+1/2'
'-z+1/2, y+1/2, -x+1/2'
'z+1/2, y+1/2, x+1/2'

loop_
_atom_site_label
_atom_site_type_symbol
_atom_site_fract_x
_atom_site_fract_y
_atom_site_fract_z
_atom_site_U_iso_or_equiv
_atom_site_adp_type
_atom_site_occupancy
_atom_site_site_symmetry_order
_atom_site_calc_flag
_atom_site_refinement_flags_posn
_atom_site_refinement_flags_adp
_atom_site_refinement_flags_occupancy
Al1 Al 0.26072(3) 0.19852(3) 0.31923(3) 0.02086(19) Uani 1 1 d . . .
C1 C 0.45670(11) 0.21435(14) 0.33007(13) 0.0342(6) Uani 1 1 d . . .
C2 C 0.51089(11) 0.21889(12) 0.29435(13) 0.0321(6) Uani 1 1 d . . .
H2 H 0.5089 0.2301 0.2516 0.038 Uiso 1 1 calc R U .
C3 C 0.56837(11) 0.20653(13) 0.32299(13) 0.0353(6) Uani 1 1 d . . .
C4 C 0.57052(13) 0.1952(2) 0.38539(14) 0.0633(11) Uani 1 1 d . . .
H4 H 0.6096 0.1887 0.4050 0.076 Uiso 1 1 calc R U .
C5 C 0.51682(13) 0.1930(3) 0.42029(15) 0.0755(14) Uani 1 1 d . . .
C6 C 0.45909(12) 0.2023(2) 0.39172(13) 0.0619(11) Uani 1 1 d . . .
H6 H 0.4219 0.2003 0.4155 0.074 Uiso 1 1 calc R U .
C7 C 0.39346(10) 0.22341(11) 0.30089(12) 0.0282(5) Uani 1 1 d . . .
C8 C 0.62813(10) 0.20719(11) 0.28809(12) 0.0259(5) Uani 1 1 d . . .
N1 N 0.52400(12) 0.1912(2) 0.48586(13) 0.0911(14) Uani 1 1 d . . .
O1 O 0.34830(7) 0.19978(8) 0.33058(8) 0.0324(4) Uani 1 1 d . . .
O2 O 0.38945(7) 0.25297(8) 0.25128(9) 0.0329(4) Uani 1 1 d . . .
O3 O 0.67323(7) 0.18120(9) 0.31413(8) 0.0338(4) Uani 1 1 d . . .
O4 O 0.62961(7) 0.23320(9) 0.23604(9) 0.0322(4) Uani 1 1 d . . .
O5 O 0.25938(7) 0.25938(7) 0.25938(7) 0.0165(5) Uani 1 3 d S T P
O6 O 0.26163(9) 0.13362(10) 0.38139(9) 0.0415(5) Uani 1 1 d D . .
H6A H 0.2872(14) 0.1272(17) 0.4139(12) 0.062 Uiso 1 1 d D U .
H6B H 0.237(2) 0.1008(16) 0.381(2) 0.062 Uiso 0.6667 1 d D U P
O1W O 0.3045(4) 0.1436(6) 0.5081(4) 0.155(5) Uani 0.5 1 d . . P

loop_
_atom_site_aniso_label
_atom_site_aniso_U_11
_atom_site_aniso_U_22
_atom_site_aniso_U_33
_atom_site_aniso_U_23
_atom_site_aniso_U_13
_atom_site_aniso_U_12
Al1 0.0134(3) 0.0252(3) 0.0240(4) 0.0060(2) -0.0017(2) -0.0004(2)
C1 0.0171(12) 0.0501(16) 0.0355(14) -0.0078(12) -0.0044(10) 0.0021(10)
C2 0.0181(11) 0.0407(14) 0.0374(14) -0.0085(11) 0.0007(10) -0.0012(9)
C3 0.0170(11) 0.0496(15) 0.0394(14) -0.0104(12) 0.0009(10) -0.0013(10)
C4 0.0197(14) 0.136(4) 0.0339(16) -0.0078(19) -0.0018(11) 0.0056(17)
C5 0.0231(15) 0.172(5) 0.0313(16) -0.005(2) -0.0021(12) 0.0020(19)
C6 0.0148(13) 0.138(4) 0.0334(16) -0.0166(19) 0.0038(11) 0.0041(16)
C7 0.0146(11) 0.0309(12) 0.0392(14) -0.0067(11) -0.0026(10) -0.0003(9)
C8 0.0178(11) 0.0295(12) 0.0305(13) -0.0064(10) -0.0020(9) -0.0011(9)
N1 0.0268(13) 0.212(5) 0.0342(14) 0.001(2) 0.0003(10) -0.005(2)
O1 0.0153(8) 0.0433(10) 0.0386(9) 0.0114(8) -0.0033(7) -0.0020(7)
O2 0.0178(8) 0.0364(10) 0.0444(11) 0.0052(8) 0.0016(7) -0.0017(7)
O3 0.0184(8) 0.0396(10) 0.0434(10) 0.0115(8) 0.0065(7) 0.0034(7)
O4 0.0184(8) 0.0385(10) 0.0398(10) 0.0019(8) -0.0028(7) 0.0013(7)
O5 0.0165(5) 0.0165(5) 0.0165(5) -0.0002(5) -0.0002(5) -0.0002(5)
O6 0.0307(9) 0.0479(12) 0.0459(11) 0.0277(9) -0.0007(9) 0.0024(9)
O1W 0.106(6) 0.303(14) 0.057(4) -0.024(6) -0.005(4) 0.004(7)

loop_
_atom_type_symbol
_atom_type_description
_atom_type_scat_dispersion_real
_atom_type_scat_dispersion_imag
_atom_type_scat_source
C C 0.0181 0.0091 'International Tables Vol C Tables 4.2.6.8 and 6.1.1.4'
H H 0.0000 0.0000 'International Tables Vol C Tables 4.2.6.8 and 6.1.1.4'
Al Al 0.2130 0.2455 'International Tables Vol C Tables 4.2.6.8 and 6.1.1.4'
N N 0.0311 0.0180 'International Tables Vol C Tables 4.2.6.8 and 6.1.1.4'
O O 0.0492 0.0322 'International Tables Vol C Tables 4.2.6.8 and 6.1.1.4'

loop_
_geom_angle_atom_site_label_1
_geom_angle_atom_site_label_2
_geom_angle_atom_site_label_3
_geom_angle
_geom_angle_site_symmetry_1
_geom_angle_site_symmetry_3
O5 Al1 O2 97.49(9) . 12
O5 Al1 O1 95.48(8) . .
O2 Al1 O1 88.64(8) 12 .
O5 Al1 O3 94.76(7) . 21_455
O2 Al1 O3 90.14(8) 12 21_455
O1 Al1 O3 169.75(8) . 21_455
O5 Al1 O4 96.79(8) . 4_545
O2 Al1 O4 165.65(8) 12 4_545
O1 Al1 O4 91.34(9) . 4_545
O3 Al1 O4 87.33(8) 21_455 4_545
O5 Al1 O6 179.17(12) . .
O2 Al1 O6 83.24(9) 12 .
O1 Al1 O6 84.92(8) . .
O3 Al1 O6 84.84(8) 21_455 .
O4 Al1 O6 82.47(9) 4_545 .
C6 C1 C2 121.3(2) . .
C6 C1 C7 117.8(2) . .
C2 C1 C7 120.9(2) . .
C1 C2 C3 118.6(2) . .
C1 C2 H2 120.7 . .
C3 C2 H2 120.7 . .
C4 C3 C2 119.6(2) . .
C4 C3 C8 117.9(2) . .
C2 C3 C8 122.4(2) . .
C3 C4 C5 120.9(3) . .
C3 C4 H4 119.6 . .
C5 C4 H4 119.6 . .
C4 C5 C6 119.9(3) . .
C4 C5 N1 116.8(3) . .
C6 C5 N1 122.4(3) . .
C1 C6 C5 119.5(3) . .
C1 C6 H6 120.3 . .
C5 C6 H6 120.3 . .
O2 C7 O1 125.7(2) . .
O2 C7 C1 119.0(2) . .
O1 C7 C1 115.4(2) . .
O4 C8 O3 125.4(2) . .
O4 C8 C3 118.5(2) . .
O3 C8 C3 116.1(2) . .
N1 N1 C5 114.2(3) 9_656 .
C7 O1 Al1 134.45(16) . .
C7 O2 Al1 127.79(15) . 11
C8 O3 Al1 134.83(16) . 21
C8 O4 Al1 127.49(15) . 2
Al1 O5 Al1 119.999(1) 12 11
Al1 O5 Al1 120.001(1) 12 .
Al1 O5 Al1 120.0 11 .
Al1 O6 H6A 131(2) . .
Al1 O6 H6B 124(3) . .
H6A O6 H6B 105(2) . .

loop_
_geom_bond_atom_site_label_1
_geom_bond_atom_site_label_2
_geom_bond_distance
_geom_bond_site_symmetry_2
Al1 O5 1.8348(6) .
Al1 O2 1.8952(19) 12
Al1 O1 1.8982(16) .
Al1 O3 1.9002(16) 21_455
Al1 O4 1.903(2) 4_545
Al1 O6 1.9318(17) .
C1 C6 1.351(4) .
C1 C2 1.398(4) .
C1 C7 1.510(3) .
C2 C3 1.406(3) .
C2 H2 0.9500 .
C3 C4 1.364(4) .
C3 C8 1.487(3) .
C4 C5 1.377(4) .
C4 H4 0.9500 .
C5 C6 1.399(4) .
C5 N1 1.418(4) .
C6 H6 0.9500 .
C7 O2 1.244(3) .
C7 O1 1.268(3) .
C8 O4 1.251(3) .
C8 O3 1.251(3) .
N1 N1 1.197(6) 9_656
O2 Al1 1.8952(19) 11
O3 Al1 1.9001(16) 21
O4 Al1 1.903(2) 2
O5 Al1 1.8348(6) 12
O5 Al1 1.8348(6) 11
O6 H6A 0.899(13) .
O6 H6B 0.879(13) .

loop_
_geom_torsion_atom_site_label_1
_geom_torsion_atom_site_label_2
_geom_torsion_atom_site_label_3
_geom_torsion_atom_site_label_4
_geom_torsion
_geom_torsion_site_symmetry_1
_geom_torsion_site_symmetry_4
C6 C1 C2 C3 4.2(5) . .
C7 C1 C2 C3 -176.4(2) . .
C1 C2 C3 C4 -4.9(4) . .
C1 C2 C3 C8 177.0(2) . .
C2 C3 C4 C5 2.8(6) . .
C8 C3 C4 C5 -179.0(4) . .
C3 C4 C5 C6 0.1(8) . .
C3 C4 C5 N1 -169.9(4) . .
C2 C1 C6 C5 -1.4(6) . .
C7 C1 C6 C5 179.3(4) . .
C4 C5 C6 C1 -0.9(8) . .
N1 C5 C6 C1 168.5(4) . .
C6 C1 C7 O2 157.5(3) . .
C2 C1 C7 O2 -21.9(4) . .
C6 C1 C7 O1 -22.0(4) . .
C2 C1 C7 O1 158.6(2) . .
C4 C3 C8 O4 -161.2(3) . .
C2 C3 C8 O4 16.9(4) . .
C4 C3 C8 O3 18.7(4) . .
C2 C3 C8 O3 -163.2(2) . .
C4 C5 N1 N1 177.9(4) . 9_656
C6 C5 N1 N1 8.2(6) . 9_656
O2 C7 O1 Al1 -2.2(4) . .
C1 C7 O1 Al1 177.28(18) . .
O5 Al1 O1 C7 -12.7(3) . .
O2 Al1 O1 C7 -110.1(2) 12 .
O3 Al1 O1 C7 166.7(5) 21_455 .
O4 Al1 O1 C7 84.3(2) 4_545 .
O6 Al1 O1 C7 166.6(2) . .
O1 C7 O2 Al1 -10.9(4) . 11
C1 C7 O2 Al1 169.70(17) . 11
O4 C8 O3 Al1 14.3(4) . 21
C3 C8 O3 Al1 -165.59(19) . 21
O3 C8 O4 Al1 1.7(4) . 2
C3 C8 O4 Al1 -178.37(17) . 2
O2 Al1 O5 Al1 -49.30(16) 12 12
O1 Al1 O5 Al1 -138.64(15) . 12
O3 Al1 O5 Al1 41.47(17) 21_455 12
O4 Al1 O5 Al1 129.35(16) 4_545 12
O2 Al1 O5 Al1 130.24(15) 12 11
O1 Al1 O5 Al1 40.90(17) . 11
O3 Al1 O5 Al1 -138.98(15) 21_455 11
O4 Al1 O5 Al1 -51.11(16) 4_545 11

loop_
_platon_squeeze_void_nr
_platon_squeeze_void_average_x
_platon_squeeze_void_average_y
_platon_squeeze_void_average_z
_platon_squeeze_void_volume
_platon_squeeze_void_count_electrons
_platon_squeeze_void_content
1 0.000 0.000 0.000 1002 331 ' '
2 -0.074 -0.045 0.461 3128 1193 ' '
3 0.500 0.500 0.500 1002 330 ' '
